data_4322522
loop_
_publ_author_name
'Nicola Armaroli'
'Gianluca Accorsi'
'Francesco Barigelletti'
'Samantha M. Couchman'
'James S. Fleming'
'Nicholas C. Harden'
'John C. Jeffery'
'Karen L. V. Mann'
'Jon A. McCleverty'
'Leigh H. Rees'
'Sarah R. Starling'
'Michael D. Ward'

_publ_contact_author
;
    Dr. M. D. Ward,
    School of Chemistry,
    Cantocks Close,
    University of Bristol.
    Bristol. BS8 1TS.
;
_publ_contact_author_email mike.ward@bristol.ac.uk
_publ_contact_author_fax '0117 9290509'
_publ_contact_author_phone '0117 9287655 '
_publ_section_title
;
 Structural and Photophysical Properties of Mononuclear and Dinuclear
 Lanthanide(III) Complexes of Multidentate Podand Ligands Based on
 Poly(pyrazolyl)borates
;
_journal_name_full 'Inorganic Chemistry'
_journal_page_first 5769
_journal_page_last 5776
_journal_paper_doi 10.1021/ic990708i
_journal_volume 38
_journal_year 1999
_chemical_formula_sum 'C31 H32 B Eu N11 O7.5'
_chemical_formula_weight 841.45
_chemical_name_systematic
; 
 ? 
;
_space_group_IT_number 2
_symmetry_cell_setting triclinic
_symmetry_space_group_name_Hall '-P 1'
_symmetry_space_group_name_H-M 'P -1'
_atom_sites_solution_hydrogens geom
_atom_sites_solution_primary direct
_atom_sites_solution_secondary difmap
_audit_creation_method SHELXL
_cell_angle_alpha 70.114(14)
_cell_angle_beta 71.55(2)
_cell_angle_gamma 79.66(2)
_cell_formula_units_Z 2
_cell_length_a 10.020(3)
_cell_length_b 13.036(3)
_cell_length_c 14.740(3)
_cell_measurement_reflns_used 94
_cell_measurement_temperature 173(2)
_cell_volume 1711.9(8)
_computing_cell_refinement 'SAINT (Siemens, 1995)'
_computing_data_collection 'SMART (Siemens, 1995)'
_computing_data_reduction 'SAINT (Siemens, 1995)'
_computing_molecular_graphics 'SHELXTL (Sheldrick, 1995)'
_computing_publication_material 'SHELXTL (Sheldrick, 1995)'
_computing_structure_refinement 'SHELXTL (Sheldrick, 1995)'
_computing_structure_solution 'SHELXTL (Sheldrick, 1995)'
_diffrn_ambient_temperature 173(2)
_diffrn_measurement_device 'Siemens SMART CCD Area Detector'
_diffrn_radiation_monochromator graphite
_diffrn_radiation_source 'fine-focus sealed tube'
_diffrn_radiation_type MoK\a
_diffrn_radiation_wavelength 0.71073
_diffrn_reflns_av_R_equivalents 0.0911
_diffrn_reflns_av_sigmaI/netI 0.1485
_diffrn_reflns_limit_h_max 13
_diffrn_reflns_limit_h_min -13
_diffrn_reflns_limit_k_max 16
_diffrn_reflns_limit_k_min -16
_diffrn_reflns_limit_l_max 19
_diffrn_reflns_limit_l_min -19
_diffrn_reflns_number 17765
_diffrn_reflns_theta_max 27.48
_diffrn_reflns_theta_min 1.53
_exptl_absorpt_coefficient_mu 1.898
_exptl_absorpt_correction_T_max 0.862084
_exptl_absorpt_correction_T_min 0.664250
_exptl_absorpt_correction_type 'SADABS (Sheldrick, 1996)'
_exptl_crystal_colour colourless
_exptl_crystal_density_diffrn 1.639
_exptl_crystal_description needle
_exptl_crystal_F_000 846
_exptl_crystal_size_max 0.20
_exptl_crystal_size_mid 0.10
_exptl_crystal_size_min 0.10
_refine_diff_density_max 1.206
_refine_diff_density_min -0.865
_refine_diff_density_rms 0.179
_refine_ls_extinction_method none
_refine_ls_goodness_of_fit_all 0.956
_refine_ls_goodness_of_fit_obs 0.860
_refine_ls_matrix_type full
_refine_ls_number_parameters 480
_refine_ls_number_reflns 7727
_refine_ls_number_restraints 0
_refine_ls_restrained_S_all 0.956
_refine_ls_restrained_S_obs 0.860
_refine_ls_R_factor_all 0.0989
_refine_ls_R_factor_obs 0.0513
_refine_ls_shift/esd_max -0.10
_refine_ls_shift/esd_mean 0.000
_refine_ls_structure_factor_coef Fsqd
_refine_ls_weighting_details 'w=1/[\s^2^(Fo^2^)+(0.0530P)^2^+0.0000P] where P=(Fo^2^+2Fc^2^)/3'
_refine_ls_weighting_scheme calc
_refine_ls_wR_factor_all 0.1330
_refine_ls_wR_factor_obs 0.0960
_reflns_number_observed 5108
_reflns_number_total 7727
_reflns_observed_criterion >2sigma(I)
_cod_data_source_file ic990708i_3.cif
_cod_data_source_block 3
_cod_depositor_comments
;
The following automatic conversions were performed:

'_refine_ls_weighting_scheme' value 'calc
w=1/[\s^2^(Fo^2^)+(0.0530P)^2^+0.0000P] where P=(Fo^2^+2Fc^2^)/3' was
changed to 'calc'. New tag '_refine_ls_weighting_details' was
created. The value of the new tag was set to
'w=1/[\s^2^(Fo^2^)+(0.0530P)^2^+0.0000P] where P=(Fo^2^+2Fc^2^)/3'.

Automatic conversion script
Id: cif_fix_values 3143 2015-03-26 13:38:13Z robertas 
;
_cod_original_cell_volume 1712.0(7)
_cod_original_formula_sum 'C31 H32 B Eu N11 O7.50'
_cod_database_code 4322522

loop_
_symmetry_equiv_pos_as_xyz
'x, y, z'
'-x, -y, -z'

loop_
_atom_site_aniso_label
_atom_site_aniso_U_11
_atom_site_aniso_U_22
_atom_site_aniso_U_33
_atom_site_aniso_U_23
_atom_site_aniso_U_13
_atom_site_aniso_U_12
Eu1 0.0169(2) 0.0238(2) 0.0251(2) -0.00477(13) -0.00530(13) -0.00481(13)
B1 0.039(6) 0.025(5) 0.056(6) -0.017(4) -0.014(5) 0.003(4)
N11 0.024(3) 0.038(4) 0.023(3) -0.007(3) -0.007(3) -0.008(3)
C12 0.020(4) 0.038(4) 0.019(3) -0.010(3) -0.003(3) -0.010(3)
C13 0.031(4) 0.035(4) 0.026(4) -0.003(3) -0.005(3) -0.016(3)
C14 0.035(5) 0.026(4) 0.038(4) 0.001(3) -0.008(4) -0.007(4)
C15 0.032(5) 0.032(4) 0.040(4) -0.008(4) -0.014(4) 0.001(4)
C16 0.026(4) 0.036(4) 0.028(4) -0.008(3) -0.010(3) -0.002(3)
N21 0.015(3) 0.031(3) 0.023(3) -0.005(3) -0.001(2) -0.003(3)
C22 0.016(4) 0.036(4) 0.020(3) -0.008(3) -0.001(3) -0.006(3)
C23 0.018(4) 0.040(5) 0.038(4) -0.010(4) -0.003(3) -0.007(3)
C24 0.018(4) 0.058(6) 0.039(4) -0.015(4) -0.005(3) -0.012(4)
C25 0.020(4) 0.050(5) 0.032(4) -0.011(4) -0.005(3) 0.002(4)
C26 0.021(4) 0.039(4) 0.023(4) -0.008(3) -0.004(3) -0.001(3)
N31 0.032(4) 0.026(3) 0.044(4) -0.007(3) -0.013(3) 0.001(3)
N32 0.029(4) 0.027(3) 0.035(3) -0.007(3) -0.011(3) 0.000(3)
C33 0.024(4) 0.035(4) 0.033(4) -0.007(3) -0.011(3) 0.000(3)
C34 0.032(5) 0.042(5) 0.051(5) -0.007(4) -0.026(4) 0.011(4)
C35 0.042(5) 0.029(4) 0.054(5) -0.010(4) -0.025(4) 0.008(4)
N41 0.040(4) 0.023(3) 0.035(3) -0.008(3) -0.014(3) -0.008(3)
N42 0.025(3) 0.024(3) 0.028(3) -0.008(3) -0.007(3) -0.002(3)
C43 0.026(4) 0.029(4) 0.024(4) -0.004(3) -0.007(3) -0.010(3)
C44 0.037(5) 0.027(4) 0.037(4) -0.001(3) -0.014(4) -0.018(4)
C45 0.053(6) 0.025(4) 0.032(4) -0.005(3) -0.013(4) -0.015(4)
N51 0.018(3) 0.028(3) 0.021(3) -0.002(2) -0.005(2) -0.007(3)
C52 0.023(4) 0.032(4) 0.027(4) -0.012(3) -0.003(3) -0.003(3)
C53 0.019(4) 0.044(5) 0.057(5) -0.024(4) -0.002(4) -0.004(4)
C54 0.017(4) 0.070(6) 0.058(5) -0.037(5) -0.001(4) -0.007(4)
C55 0.028(4) 0.048(5) 0.035(4) -0.011(4) -0.007(3) -0.017(4)
C56 0.024(4) 0.026(4) 0.025(4) -0.001(3) -0.007(3) -0.011(3)
N61 0.027(3) 0.025(3) 0.021(3) -0.005(2) -0.004(2) -0.005(3)
C62 0.022(4) 0.033(4) 0.023(4) -0.011(3) -0.001(3) -0.004(3)
C63 0.032(5) 0.034(5) 0.040(4) -0.017(4) 0.000(4) -0.001(4)
C64 0.042(5) 0.037(5) 0.047(5) -0.021(4) 0.007(4) -0.002(4)
C65 0.051(6) 0.031(5) 0.038(4) -0.013(4) -0.004(4) -0.022(4)
C66 0.033(4) 0.035(4) 0.030(4) -0.006(3) -0.003(3) -0.022(4)
N1 0.027(4) 0.043(4) 0.032(4) -0.005(3) -0.010(3) -0.013(3)
O1 0.023(3) 0.036(3) 0.035(3) -0.008(2) -0.011(2) -0.001(2)
O2 0.053(4) 0.100(5) 0.043(4) -0.021(3) -0.021(3) -0.024(4)
O3 0.023(3) 0.038(3) 0.032(3) -0.008(2) -0.004(2) -0.005(2)
N4 0.023(3) 0.031(4) 0.030(3) -0.010(3) -0.008(3) 0.002(3)
O4 0.034(3) 0.031(3) 0.030(3) -0.002(2) -0.008(2) -0.015(2)
O5 0.042(3) 0.052(4) 0.035(3) -0.007(3) -0.020(3) 0.000(3)
O6 0.026(3) 0.039(3) 0.031(3) -0.004(2) -0.008(2) -0.010(2)
C5 0.044(7) 0.216(16) 0.082(9) -0.055(10) -0.010(6) -0.009(9)
C6 0.086(9) 0.088(9) 0.068(8) -0.018(7) -0.004(6) 0.003(7)
N7 0.036(5) 0.086(6) 0.051(5) -0.022(5) 0.007(4) -0.012(4)
C8 0.070(8) 0.078(8) 0.065(7) -0.041(6) -0.017(6) 0.007(6)
O9 0.102(7) 0.095(6) 0.075(6) -0.025(5) -0.010(5) -0.009(5)
C1 0.095(11) 0.148(15) 0.085(9) -0.052(10) -0.025(8) 0.018(10)
O 0.250(32) 0.073(17) 0.089(15) -0.035(12) -0.079(17) 0.058(16)
C2 0.187(36) 0.056(19) 0.239(52) -0.085(31) -0.165(36) 0.068(22)
C2' 0.093(21) 0.056(16) 0.203(36) -0.049(21) -0.079(23) 0.017(15)

loop_
_atom_site_label
_atom_site_type_symbol
_atom_site_fract_x
_atom_site_fract_y
_atom_site_fract_z
_atom_site_U_iso_or_equiv
_atom_site_thermal_displace_type
_atom_site_occupancy
_atom_site_calc_flag
_atom_site_refinement_flags
_atom_site_disorder_group
Eu1 Eu 0.21093(4) 0.30734(3) 0.27840(3) 0.02235(12) Uani 1 d . .
B1 B 0.2834(10) -0.0079(7) 0.2825(7) 0.039(2) Uani 1 d . .
H1A H 0.2936(10) 0.0120(7) 0.2097(7) 0.047 Uiso 1 calc R .
H1B H 0.2987(10) -0.0885(7) 0.3086(7) 0.047 Uiso 1 calc R .
N11 N 0.2497(6) 0.5079(5) 0.1460(4) 0.0282(14) Uani 1 d . .
C12 C 0.3776(7) 0.5478(6) 0.1106(5) 0.025(2) Uani 1 d . .
C13 C 0.3965(8) 0.6557(6) 0.0501(5) 0.031(2) Uani 1 d . .
H13A H 0.4880(8) 0.6817(6) 0.0241(5) 0.037 Uiso 1 calc R .
C14 C 0.2823(8) 0.7239(6) 0.0285(5) 0.036(2) Uani 1 d . .
H14A H 0.2935(8) 0.7981(6) -0.0111(5) 0.043 Uiso 1 calc R .
C15 C 0.1516(8) 0.6842(6) 0.0644(5) 0.035(2) Uani 1 d . .
H15A H 0.0710(8) 0.7301(6) 0.0501(5) 0.042 Uiso 1 calc R .
C16 C 0.1400(8) 0.5752(6) 0.1220(5) 0.029(2) Uani 1 d . .
H16A H 0.0499(8) 0.5471(6) 0.1456(5) 0.035 Uiso 1 calc R .
N21 N 0.4654(6) 0.3644(5) 0.1892(4) 0.0247(13) Uani 1 d . .
C22 C 0.4965(7) 0.4693(6) 0.1399(5) 0.024(2) Uani 1 d . .
C23 C 0.6302(7) 0.5030(6) 0.1166(5) 0.033(2) Uani 1 d . .
H23A H 0.6481(7) 0.5776(6) 0.0829(5) 0.040 Uiso 1 calc R .
C24 C 0.7369(8) 0.4267(7) 0.1431(5) 0.038(2) Uani 1 d . .
H24A H 0.8288(8) 0.4483(7) 0.1288(5) 0.045 Uiso 1 calc R .
C25 C 0.7085(8) 0.3178(6) 0.1909(5) 0.035(2) Uani 1 d . .
H25A H 0.7809(8) 0.2635(6) 0.2081(5) 0.043 Uiso 1 calc R .
C26 C 0.5711(7) 0.2899(6) 0.2130(5) 0.029(2) Uani 1 d . .
N31 N 0.3964(6) 0.0464(5) 0.2992(4) 0.035(2) Uani 1 d . .
N32 N 0.4032(6) 0.1565(5) 0.2646(4) 0.0308(14) Uani 1 d . .
C33 C 0.5328(8) 0.1776(6) 0.2580(5) 0.031(2) Uani 1 d . .
C34 C 0.6120(8) 0.0793(6) 0.2904(6) 0.042(2) Uani 1 d . .
H34A H 0.7066(8) 0.0698(6) 0.2941(6) 0.051 Uiso 1 calc R .
C35 C 0.5210(9) -0.0013(6) 0.3161(6) 0.041(2) Uani 1 d . .
H35A H 0.5430(9) -0.0778(6) 0.3415(6) 0.049 Uiso 1 calc R .
N41 N 0.1326(6) 0.0299(5) 0.3362(4) 0.0313(14) Uani 1 d . .
N42 N 0.0858(6) 0.1367(4) 0.3304(4) 0.0257(13) Uani 1 d . .
C43 C -0.0534(7) 0.1362(6) 0.3797(5) 0.026(2) Uani 1 d . .
C44 C -0.0963(8) 0.0297(6) 0.4134(5) 0.033(2) Uani 1 d . .
H44A H -0.1890(8) 0.0070(6) 0.4473(5) 0.039 Uiso 1 calc R .
C45 C 0.0239(9) -0.0344(6) 0.3868(5) 0.036(2) Uani 1 d . .
H45A H 0.0302(9) -0.1116(6) 0.4014(5) 0.043 Uiso 1 calc R .
N51 N -0.0560(5) 0.3213(4) 0.3732(4) 0.0230(13) Uani 1 d . .
C52 C -0.1229(7) 0.4147(6) 0.3900(5) 0.027(2) Uani 1 d . .
C53 C -0.2688(8) 0.4270(7) 0.4255(6) 0.040(2) Uani 1 d . .
H53A H -0.3147(8) 0.4946(7) 0.4347(6) 0.048 Uiso 1 calc R .
C54 C -0.3466(8) 0.3401(7) 0.4475(6) 0.045(2) Uani 1 d . .
H54A H -0.4466(8) 0.3474(7) 0.4718(6) 0.054 Uiso 1 calc R .
C55 C -0.2779(8) 0.2424(7) 0.4339(5) 0.036(2) Uani 1 d . .
H55A H -0.3295(8) 0.1809(7) 0.4508(5) 0.043 Uiso 1 calc R .
C56 C -0.1323(7) 0.2357(5) 0.3951(5) 0.026(2) Uani 1 d . .
N61 N 0.1087(6) 0.4705(4) 0.3571(4) 0.0246(13) Uani 1 d . .
C62 C -0.0315(7) 0.5004(6) 0.3741(5) 0.026(2) Uani 1 d . .
C63 C -0.0862(8) 0.6049(6) 0.3781(5) 0.036(2) Uani 1 d . .
H63A H -0.1845(8) 0.6250(6) 0.3878(5) 0.044 Uiso 1 calc R .
C64 C 0.0040(9) 0.6792(7) 0.3678(6) 0.045(2) Uani 1 d . .
H64A H -0.0312(9) 0.7516(7) 0.3689(6) 0.053 Uiso 1 calc R .
C65 C 0.1460(9) 0.6470(6) 0.3559(5) 0.039(2) Uani 1 d . .
H65A H 0.2093(9) 0.6955(6) 0.3521(5) 0.047 Uiso 1 calc R .
C66 C 0.1937(8) 0.5427(6) 0.3496(5) 0.033(2) Uani 1 d . .
H66A H 0.2918(8) 0.5214(6) 0.3394(5) 0.040 Uiso 1 calc R .
N1 N 0.1409(7) 0.3227(5) 0.0942(5) 0.034(2) Uani 1 d . .
O1 O 0.0500(5) 0.3475(4) 0.1687(4) 0.0314(12) Uani 1 d . .
O2 O 0.1094(6) 0.3353(6) 0.0175(4) 0.061(2) Uani 1 d . .
O3 O 0.2618(5) 0.2868(4) 0.1053(3) 0.0323(12) Uani 1 d . .
N4 N 0.2902(6) 0.2447(5) 0.4701(4) 0.0284(14) Uani 1 d . .
O4 O 0.1896(5) 0.2079(4) 0.4601(3) 0.0321(12) Uani 1 d . .
O5 O 0.3226(6) 0.2142(4) 0.5496(4) 0.0429(14) Uani 1 d . .
O6 O 0.3575(5) 0.3158(4) 0.3935(3) 0.0328(12) Uani 1 d . .
C5 C 0.2611(11) 0.2459(12) -0.1857(9) 0.113(5) Uani 1 d . .
H5A H 0.2013(36) 0.2858(69) -0.1397(51) 0.170 Uiso 1 calc R .
H5B H 0.2170(44) 0.1798(14) -0.1749(71) 0.170 Uiso 1 calc R .
H5C H 0.2720(15) 0.2926(68) -0.2551(24) 0.170 Uiso 1 calc R .
C6 C 0.4150(12) 0.1228(9) -0.0841(8) 0.088(4) Uani 1 d . .
H6A H 0.3931(83) 0.0566(13) -0.0922(32) 0.131 Uiso 1 calc R .
H6B H 0.3522(64) 0.1336(31) -0.0213(9) 0.131 Uiso 1 calc R .
H6C H 0.5133(25) 0.1147(41) -0.0821(38) 0.131 Uiso 1 calc R .
N7 N 0.3949(8) 0.2161(7) -0.1674(6) 0.061(2) Uani 1 d . .
C8 C 0.5026(12) 0.2703(9) -0.2300(8) 0.068(3) Uani 1 d . .
H8A H 0.5917(12) 0.2473(9) -0.2166(8) 0.082 Uiso 1 calc R .
O9 O 0.4976(9) 0.3483(7) -0.3047(6) 0.094(3) Uani 1 d . .
C1 C 0.0002(15) 1.0595(14) 0.1259(10) 0.108(5) Uani 1 d . .
O O 0.0454(32) 0.9600(21) 0.0164(16) 0.137(10) Uani 0.50 d P .
C2 C 0.0018(41) 1.0206(31) 0.0493(35) 0.134(17) Uani 0.50 d P .
C2' C 0.0442(30) 0.9638(21) 0.1161(28) 0.108(11) Uani 0.50 d P .

loop_
_atom_type_symbol
_atom_type_description
_atom_type_scat_dispersion_real
_atom_type_scat_dispersion_imag
_atom_type_scat_source
C C 0.0033 0.0016 'International Tables Vol C Tables 4.2.6.8 and 6.1.1.4'
H H 0.0000 0.0000 'International Tables Vol C Tables 4.2.6.8 and 6.1.1.4'
B B 0.0013 0.0007 'International Tables Vol C Tables 4.2.6.8 and 6.1.1.4'
N N 0.0061 0.0033 'International Tables Vol C Tables 4.2.6.8 and 6.1.1.4'
O O 0.0106 0.0060 'International Tables Vol C Tables 4.2.6.8 and 6.1.1.4'
Eu Eu -0.1578 3.6682 'International Tables Vol C Tables 4.2.6.8 and 6.1.1.4'

loop_
_geom_angle_atom_site_label_1
_geom_angle_atom_site_label_2
_geom_angle_atom_site_label_3
_geom_angle
_geom_angle_site_symmetry_1
_geom_angle_site_symmetry_3
_geom_angle_publ_flag
O1 Eu1 O4 134.3(2) . . ?
O1 Eu1 N32 117.5(2) . . ?
O4 Eu1 N32 79.3(2) . . ?
O1 Eu1 N42 73.8(2) . . ?
O4 Eu1 N42 70.5(2) . . ?
N32 Eu1 N42 74.7(2) . . ?
O1 Eu1 O3 50.7(2) . . ?
O4 Eu1 O3 145.2(2) . . ?
N32 Eu1 O3 72.7(2) . . ?
N42 Eu1 O3 82.3(2) . . ?
O1 Eu1 N21 116.2(2) . . ?
O4 Eu1 N21 109.3(2) . . ?
N32 Eu1 N21 63.0(2) . . ?
N42 Eu1 N21 136.4(2) . . ?
O3 Eu1 N21 75.8(2) . . ?
O1 Eu1 N51 66.0(2) . . ?
O4 Eu1 N51 73.2(2) . . ?
N32 Eu1 N51 136.2(2) . . ?
N42 Eu1 N51 64.4(2) . . ?
O3 Eu1 N51 114.5(2) . . ?
N21 Eu1 N51 159.1(2) . . ?
O1 Eu1 O6 165.60(15) . . ?
O4 Eu1 O6 49.72(15) . . ?
N32 Eu1 O6 76.0(2) . . ?
N42 Eu1 O6 116.8(2) . . ?
O3 Eu1 O6 136.9(2) . . ?
N21 Eu1 O6 63.8(2) . . ?
N51 Eu1 O6 108.6(2) . . ?
O1 Eu1 N61 97.4(2) . . ?
O4 Eu1 N61 79.6(2) . . ?
N32 Eu1 N61 144.8(2) . . ?
N42 Eu1 N61 123.2(2) . . ?
O3 Eu1 N61 134.7(2) . . ?
N21 Eu1 N61 98.5(2) . . ?
N51 Eu1 N61 61.1(2) . . ?
O6 Eu1 N61 68.9(2) . . ?
O1 Eu1 N11 71.0(2) . . ?
O4 Eu1 N11 140.4(2) . . ?
N32 Eu1 N11 119.6(2) . . ?
N42 Eu1 N11 144.7(2) . . ?
O3 Eu1 N11 73.1(2) . . ?
N21 Eu1 N11 61.1(2) . . ?
N51 Eu1 N11 103.1(2) . . ?
O6 Eu1 N11 98.4(2) . . ?
N61 Eu1 N11 65.5(2) . . ?
O1 Eu1 N1 25.6(2) . . ?
O4 Eu1 N1 147.9(2) . . ?
N32 Eu1 N1 95.3(2) . . ?
N42 Eu1 N1 77.5(2) . . ?
O3 Eu1 N1 25.1(2) . . ?
N21 Eu1 N1 95.6(2) . . ?
N51 Eu1 N1 90.6(2) . . ?
O6 Eu1 N1 159.4(2) . . ?
N61 Eu1 N1 117.1(2) . . ?
N11 Eu1 N1 69.4(2) . . ?
O1 Eu1 N4 156.8(2) . . ?
O4 Eu1 N4 24.57(14) . . ?
N32 Eu1 N4 75.8(2) . . ?
N42 Eu1 N4 93.2(2) . . ?
O3 Eu1 N4 148.2(2) . . ?
N21 Eu1 N4 86.5(2) . . ?
N51 Eu1 N4 91.2(2) . . ?
O6 Eu1 N4 25.17(14) . . ?
N61 Eu1 N4 73.3(2) . . ?
N11 Eu1 N4 120.9(2) . . ?
N1 Eu1 N4 168.7(2) . . ?
N41 B1 N31 110.9(6) . . ?
C16 N11 C12 118.0(6) . . ?
C16 N11 Eu1 120.8(4) . . ?
C12 N11 Eu1 120.7(4) . . ?
N11 C12 C13 121.5(6) . . ?
N11 C12 C22 115.9(6) . . ?
C13 C12 C22 122.6(6) . . ?
C14 C13 C12 119.5(7) . . ?
C13 C14 C15 119.5(7) . . ?
C14 C15 C16 118.3(7) . . ?
N11 C16 C15 123.1(7) . . ?
C26 N21 C22 117.9(6) . . ?
C26 N21 Eu1 116.9(4) . . ?
C22 N21 Eu1 123.4(4) . . ?
N21 C22 C23 122.6(6) . . ?
N21 C22 C12 115.9(6) . . ?
C23 C22 C12 121.5(6) . . ?
C24 C23 C22 119.1(7) . . ?
C23 C24 C25 119.3(7) . . ?
C24 C25 C26 118.5(7) . . ?
N21 C26 C25 122.6(7) . . ?
N21 C26 C33 114.8(6) . . ?
C25 C26 C33 122.5(6) . . ?
C35 N31 N32 108.7(6) . . ?
C35 N31 B1 126.9(6) . . ?
N32 N31 B1 120.9(6) . . ?
C33 N32 N31 108.0(6) . . ?
C33 N32 Eu1 116.9(5) . . ?
N31 N32 Eu1 130.1(4) . . ?
N32 C33 C34 109.7(7) . . ?
N32 C33 C26 118.5(6) . . ?
C34 C33 C26 131.5(7) . . ?
C35 C34 C33 104.3(7) . . ?
N31 C35 C34 109.2(7) . . ?
C45 N41 N42 109.7(6) . . ?
C45 N41 B1 125.8(6) . . ?
N42 N41 B1 124.2(6) . . ?
C43 N42 N41 105.9(5) . . ?
C43 N42 Eu1 119.9(4) . . ?
N41 N42 Eu1 133.0(4) . . ?
N42 C43 C44 110.2(6) . . ?
N42 C43 C56 119.9(6) . . ?
C44 C43 C56 129.8(7) . . ?
C45 C44 C43 105.0(7) . . ?
N41 C45 C44 109.1(7) . . ?
C52 N51 C56 119.2(6) . . ?
C52 N51 Eu1 121.9(4) . . ?
C56 N51 Eu1 118.4(5) . . ?
N51 C52 C53 121.5(7) . . ?
N51 C52 C62 116.0(6) . . ?
C53 C52 C62 122.4(7) . . ?
C54 C53 C52 119.4(7) . . ?
C53 C54 C55 119.4(7) . . ?
C54 C55 C56 118.8(7) . . ?
N51 C56 C55 121.7(7) . . ?
N51 C56 C43 116.4(6) . . ?
C55 C56 C43 121.9(6) . . ?
C66 N61 C62 118.1(6) . . ?
C66 N61 Eu1 120.4(5) . . ?
C62 N61 Eu1 118.0(4) . . ?
N61 C62 C63 121.8(7) . . ?
N61 C62 C52 116.2(6) . . ?
C63 C62 C52 122.1(7) . . ?
C64 C63 C62 119.1(7) . . ?
C63 C64 C65 119.2(8) . . ?
C64 C65 C66 118.4(7) . . ?
N61 C66 C65 123.2(7) . . ?
O2 N1 O3 123.4(7) . . ?
O2 N1 O1 120.4(6) . . ?
O3 N1 O1 116.2(6) . . ?
O2 N1 Eu1 176.2(6) . . ?
O3 N1 Eu1 58.8(3) . . ?
O1 N1 Eu1 57.4(3) . . ?
N1 O1 Eu1 97.0(4) . . ?
N1 O3 Eu1 96.1(4) . . ?
O5 N4 O4 122.3(6) . . ?
O5 N4 O6 121.2(6) . . ?
O4 N4 O6 116.5(5) . . ?
O5 N4 Eu1 177.3(5) . . ?
O4 N4 Eu1 55.9(3) . . ?
O6 N4 Eu1 60.7(3) . . ?
N4 O4 Eu1 99.6(4) . . ?
N4 O6 Eu1 94.1(4) . . ?
C8 N7 C5 119.3(10) . . ?
C8 N7 C6 120.2(9) . . ?
C5 N7 C6 120.4(9) . . ?
O9 C8 N7 125.2(11) . . ?
C2' C1 C2 51.6(21) . . ?
C2 O C2 105.2(36) . 2_575 ?
C2 O O 56.6(23) . 2_575 ?
C2 O O 48.6(21) 2_575 2_575 ?
C2 O C2' 51.4(33) . . ?
C2 O C2' 153.4(37) 2_575 . ?
O O C2' 106.8(33) 2_575 . ?
O C2 O 74.8(36) . 2_575 ?
O C2 C2' 85.0(40) . . ?
O C2 C2' 155.3(47) 2_575 . ?
O C2 C1 143.6(46) . . ?
O C2 C1 141.5(42) 2_575 . ?
C2' C2 C1 60.0(25) . . ?
O C2 C2 39.8(21) . 2_575 ?
O C2 C2 35.1(18) 2_575 2_575 ?
C2' C2 C2 123.4(44) . 2_575 ?
C1 C2 C2 176.6(42) . 2_575 ?
C2 C2' C1 68.4(24) . . ?
C2 C2' O 43.6(22) . . ?
C1 C2' O 111.3(25) . . ?

loop_
_geom_bond_atom_site_label_1
_geom_bond_atom_site_label_2
_geom_bond_distance
_geom_bond_site_symmetry_2
_geom_bond_publ_flag
Eu1 O1 2.503(4) . ?
Eu1 O4 2.505(4) . ?
Eu1 N32 2.507(6) . ?
Eu1 N42 2.518(6) . ?
Eu1 O3 2.536(5) . ?
Eu1 N21 2.584(5) . ?
Eu1 N51 2.602(5) . ?
Eu1 O6 2.609(5) . ?
Eu1 N61 2.657(6) . ?
Eu1 N11 2.685(6) . ?
Eu1 N1 2.947(6) . ?
Eu1 N4 2.984(6) . ?
B1 N41 1.547(11) . ?
B1 N31 1.558(10) . ?
N11 C16 1.339(8) . ?
N11 C12 1.348(8) . ?
C12 C13 1.395(9) . ?
C12 C22 1.497(9) . ?
C13 C14 1.369(10) . ?
C14 C15 1.372(10) . ?
C15 C16 1.390(10) . ?
N21 C26 1.349(8) . ?
N21 C22 1.353(8) . ?
C22 C23 1.387(9) . ?
C23 C24 1.379(10) . ?
C24 C25 1.389(10) . ?
C25 C26 1.395(9) . ?
C26 C33 1.454(10) . ?
N31 C35 1.349(9) . ?
N31 N32 1.356(8) . ?
N32 C33 1.342(8) . ?
C33 C34 1.400(9) . ?
C34 C35 1.391(11) . ?
N41 C45 1.354(9) . ?
N41 N42 1.369(8) . ?
N42 C43 1.354(8) . ?
C43 C44 1.404(9) . ?
C43 C56 1.441(10) . ?
C44 C45 1.366(10) . ?
N51 C52 1.341(8) . ?
N51 C56 1.356(8) . ?
C52 C53 1.387(9) . ?
C52 C62 1.482(9) . ?
C53 C54 1.380(10) . ?
C54 C55 1.381(11) . ?
C55 C56 1.387(9) . ?
N61 C66 1.334(8) . ?
N61 C62 1.355(8) . ?
C62 C63 1.387(10) . ?
C63 C64 1.380(11) . ?
C64 C65 1.382(11) . ?
C65 C66 1.383(10) . ?
N1 O2 1.220(7) . ?
N1 O3 1.258(7) . ?
N1 O1 1.281(7) . ?
N4 O5 1.231(7) . ?
N4 O4 1.258(7) . ?
N4 O6 1.272(7) . ?
C5 N7 1.412(12) . ?
C6 N7 1.443(11) . ?
N7 C8 1.309(12) . ?
C8 O9 1.226(11) . ?
C1 C2' 1.29(3) . ?
C1 C2 1.38(4) . ?
O C2 1.03(3) . ?
O C2 1.14(3) 2_575 ?
O O 1.32(4) 2_575 ?
O C2' 1.48(4) . ?
C2 O 1.14(3) 2_575 ?
C2 C2' 1.16(5) . ?
C2 C2 1.72(7) 2_575 ?
